data_4328474
loop_
_publ_author_name
'Chhatra B. Khadka'
'Andreas Eichh\"ofer'
'Florian Weigend'
'John F. Corrigan'

_publ_contact_author_address
;Dept of Chemistry
The University of Western Ontario
London ON
N6A 5B7
;
_publ_contact_author_email corrigan@uwo.ca
_publ_contact_author_name 'J. Corrigan'
_publ_section_title
;
 Zinc Chalcogenolate Complexes as Precursors to ZnE and Mn/ZnE (E = S, Se)
 Clusters
;
_journal_name_full 'Inorganic Chemistry'
_journal_page_first 2747
_journal_page_last 2756
_journal_paper_doi 10.1021/ic200307g
_journal_volume 51
_journal_year 2012
_chemical_formula_sum 'C45 H110 Cl20 Mn N12 Se13 Zn13'
_chemical_formula_weight 3459.68
_chemical_name_systematic
; 
 ? 
;
_space_group_IT_number 2
_symmetry_cell_setting triclinic
_symmetry_space_group_name_Hall '-P 1'
_symmetry_space_group_name_H-M 'P -1'
_atom_sites_solution_hydrogens geom
_atom_sites_solution_primary direct
_atom_sites_solution_secondary difmap
_audit_creation_method SHELXL-97
_cell_angle_alpha 99.455(2)
_cell_angle_beta 92.747(2)
_cell_angle_gamma 93.280(2)
_cell_formula_units_Z 2
_cell_length_a 13.5535(7)
_cell_length_b 13.7519(7)
_cell_length_c 28.9793(15)
_cell_measurement_reflns_used 9751
_cell_measurement_temperature 150(2)
_cell_measurement_theta_max 28.00
_cell_measurement_theta_min 2.20
_cell_volume 5310.2(5)
_computing_cell_refinement 'Bruker SAINT'
_computing_data_collection 'Bruker APEX2'
_computing_data_reduction 'Bruker SAINT'
_computing_molecular_graphics 'Bruker SHELXTL'
_computing_publication_material 'Bruker SHELXTL'
_computing_structure_refinement 'SHELXL-97 (Sheldrick, 2008)'
_computing_structure_solution 'SHELXS-97 (Sheldrick, 2008)'
_diffrn_ambient_temperature 150(2)
_diffrn_measured_fraction_theta_full 0.996
_diffrn_measured_fraction_theta_max 0.996
_diffrn_measurement_device_type 'Bruker APEX II CCD'
_diffrn_measurement_method 'phi and omega scans'
_diffrn_radiation_monochromator graphite
_diffrn_radiation_source 'fine-focus sealed tube'
_diffrn_radiation_type MoK\a
_diffrn_radiation_wavelength 0.71073
_diffrn_reflns_av_R_equivalents 0.0883
_diffrn_reflns_av_sigmaI/netI 0.0572
_diffrn_reflns_limit_h_max 16
_diffrn_reflns_limit_h_min -18
_diffrn_reflns_limit_k_max 18
_diffrn_reflns_limit_k_min -18
_diffrn_reflns_limit_l_max 39
_diffrn_reflns_limit_l_min -39
_diffrn_reflns_number 261422
_diffrn_reflns_theta_full 29.19
_diffrn_reflns_theta_max 29.19
_diffrn_reflns_theta_min 0.71
_exptl_absorpt_coefficient_mu 7.985
_exptl_absorpt_correction_type none
_exptl_crystal_colour colorless
_exptl_crystal_density_diffrn 2.164
_exptl_crystal_density_meas 0
_exptl_crystal_description block
_exptl_crystal_F_000 3322
_exptl_crystal_size_max 0.034
_exptl_crystal_size_mid 0.028
_exptl_crystal_size_min 0.022
_refine_diff_density_max 2.165
_refine_diff_density_min -2.213
_refine_diff_density_rms 0.226
_refine_ls_extinction_method none
_refine_ls_goodness_of_fit_ref 1.075
_refine_ls_hydrogen_treatment mixed
_refine_ls_matrix_type full
_refine_ls_number_parameters 945
_refine_ls_number_reflns 28609
_refine_ls_number_restraints 0
_refine_ls_restrained_S_all 1.075
_refine_ls_R_factor_all 0.0988
_refine_ls_R_factor_gt 0.0583
_refine_ls_shift/su_max 0.001
_refine_ls_shift/su_mean 0.000
_refine_ls_structure_factor_coef Fsqd
_refine_ls_weighting_details 'calc w=1/[\s^2^(Fo^2^)+(0.0453P)^2^+86.8251P] where P=(Fo^2^+2Fc^2^)/3'
_refine_ls_weighting_scheme calc
_refine_ls_wR_factor_gt 0.1364
_refine_ls_wR_factor_ref 0.1538
_reflns_number_gt 19534
_reflns_number_total 28609
_reflns_threshold_expression >2sigma(I)
_cod_data_source_file ic200307g_si_002_3.cif
_cod_data_source_block b10047
_cod_database_code 4328474

loop_
_symmetry_equiv_pos_as_xyz
'x, y, z'
'-x, -y, -z'

loop_
_atom_site_label
_atom_site_type_symbol
_atom_site_fract_x
_atom_site_fract_y
_atom_site_fract_z
_atom_site_U_iso_or_equiv
_atom_site_adp_type
_atom_site_occupancy
_atom_site_symmetry_multiplicity
_atom_site_calc_flag
_atom_site_refinement_flags
_atom_site_disorder_assembly
_atom_site_disorder_group
Zn1 Zn 0.39141(7) 0.07204(7) 0.36375(3) 0.01372(19) Uani 0.50 1 d P . .
Zn2 Zn 0.32160(7) -0.14922(7) 0.16089(3) 0.01544(19) Uani 0.50 1 d P . .
Zn3 Zn 0.31457(7) 0.09249(7) 0.23964(3) 0.01810(18) Uani 1 1 d . . .
Zn4 Zn 0.69024(7) -0.03670(7) 0.24683(3) 0.0214(2) Uani 1 1 d . . .
Zn5 Zn 0.49742(7) 0.22343(7) 0.20808(3) 0.0215(2) Uani 1 1 d . . .
Zn6 Zn 0.55428(7) 0.00790(7) 0.15917(3) 0.02049(19) Uani 1 1 d . . .
Zn7 Zn 0.60157(7) 0.16052(7) 0.29993(3) 0.01932(19) Uani 1 1 d . . .
Zn8 Zn 0.47767(7) -0.12838(7) 0.27249(3) 0.01887(19) Uani 1 1 d . . .
Zn9 Zn 0.22290(7) -0.11857(7) 0.28295(3) 0.01805(18) Uani 1 1 d . . .
Zn10 Zn 0.57953(7) -0.24519(7) 0.16452(3) 0.01892(19) Uani 1 1 d . . .
Zn11 Zn 0.32935(7) 0.09468(7) 0.11593(3) 0.01773(18) Uani 1 1 d . . .
Zn12 Zn 0.75579(7) 0.18684(6) 0.20122(3) 0.01759(18) Uani 1 1 d . . .
Zn13 Zn 0.39881(7) 0.31360(7) 0.31944(3) 0.01812(18) Uani 1 1 d . . .
Zn14 Zn 0.64654(7) -0.02511(7) 0.37021(3) 0.01716(18) Uani 1 1 d . . .
Mn1 Mn 0.39141(7) 0.07204(7) 0.36375(3) 0.01372(19) Uani 0.50 1 d P . .
Mn2 Mn 0.32160(7) -0.14922(7) 0.16089(3) 0.01544(19) Uani 0.50 1 d P . .
Cl1 Cl 0.32827(15) 0.10160(16) 0.43897(7) 0.0241(4) Uani 1 1 d . . .
Cl2 Cl 0.21614(17) -0.26344(16) 0.10814(8) 0.0288(4) Uani 1 1 d . . .
Se1 Se 0.24030(6) 0.05585(5) 0.31003(3) 0.01668(15) Uani 1 1 d . . .
Se2 Se 0.32812(6) -0.22012(6) 0.23451(3) 0.01807(16) Uani 1 1 d . . .
Se3 Se 0.47984(6) -0.15126(6) 0.12039(3) 0.01854(16) Uani 1 1 d . . .
Se4 Se 0.63338(6) -0.20695(6) 0.24592(3) 0.01763(15) Uani 1 1 d . . .
Se5 Se 0.50077(6) 0.15250(6) 0.12616(3) 0.01759(15) Uani 1 1 d . . .
Se6 Se 0.23528(6) 0.00680(6) 0.16503(3) 0.01813(16) Uani 1 1 d . . .
Se7 Se 0.65124(6) 0.28854(6) 0.25066(3) 0.01773(15) Uani 1 1 d . . .
Se8 Se 0.73734(6) 0.01225(6) 0.17413(3) 0.01728(15) Uani 1 1 d . . .
Se9 Se 0.34261(6) 0.27331(6) 0.23845(3) 0.01771(15) Uani 1 1 d . . .
Se10 Se 0.50156(6) 0.22404(6) 0.36421(3) 0.01819(16) Uani 1 1 d . . .
Se11 Se 0.47689(6) -0.08370(6) 0.35740(3) 0.01768(15) Uani 1 1 d . . .
Se12 Se 0.74177(6) 0.06553(6) 0.32071(3) 0.01775(15) Uani 1 1 d . . .
Se13 Se 0.49275(6) 0.03674(6) 0.24160(3) 0.01477(14) Uani 1 1 d . . .
N1 N 0.1812(6) -0.1964(5) 0.3398(3) 0.0269(16) Uani 1 1 d . . .
N2 N 0.0697(5) -0.1546(5) 0.2573(3) 0.0237(15) Uani 1 1 d . . .
N3 N 0.5290(6) -0.3994(5) 0.1487(3) 0.0252(15) Uani 1 1 d . . .
N4 N 0.7025(5) -0.2922(6) 0.1221(3) 0.0261(16) Uani 1 1 d . . .
N5 N 0.3016(5) 0.0307(5) 0.0430(2) 0.0227(15) Uani 1 1 d . . .
N6 N 0.2485(6) 0.2157(5) 0.0971(3) 0.0263(16) Uiso 1 1 d . . .
N7 N 0.9051(5) 0.2344(5) 0.2276(3) 0.0247(15) Uani 1 1 d . . .
N8 N 0.7942(5) 0.2524(5) 0.1406(2) 0.0209(14) Uani 1 1 d . . .
N9 N 0.2727(5) 0.3674(5) 0.3553(2) 0.0236(15) Uani 1 1 d . . .
N10 N 0.4566(6) 0.4673(5) 0.3349(2) 0.0243(15) Uani 1 1 d . . .
N11 N 0.6812(5) 0.0430(5) 0.4413(2) 0.0180(13) Uani 1 1 d . . .
N12 N 0.7261(5) -0.1463(5) 0.3890(2) 0.0224(14) Uani 1 1 d . . .
C1S C 0.7774(8) -0.4367(8) 0.2799(4) 0.040(2) Uani 1 1 d . . .
H1SA H 0.7325 -0.4971 0.2720 0.048 Uiso 1 1 calc R . .
H1SB H 0.7367 -0.3787 0.2832 0.048 Uiso 1 1 calc R . .
C1 C 0.2536(7) -0.2694(7) 0.3491(4) 0.036(2) Uani 1 1 d . . .
H1A H 0.2320 -0.3022 0.3748 0.053 Uiso 1 1 calc R . .
H1B H 0.3189 -0.2352 0.3578 0.053 Uiso 1 1 calc R . .
H1C H 0.2576 -0.3187 0.3208 0.053 Uiso 1 1 calc R . .
C2S C 0.7885(15) 0.3567(14) 0.3929(7) 0.097(6) Uani 1 1 d . . .
H2SA H 0.7607 0.2884 0.3814 0.117 Uiso 1 1 calc R . .
H2SB H 0.7681 0.3988 0.3700 0.117 Uiso 1 1 calc R . .
C2 C 0.1699(9) -0.1274(8) 0.3833(4) 0.041(3) Uani 1 1 d . . .
H2A H 0.1512 -0.1646 0.4079 0.061 Uiso 1 1 calc R . .
H2B H 0.1183 -0.0827 0.3780 0.061 Uiso 1 1 calc R . .
H2C H 0.2327 -0.0888 0.3929 0.061 Uiso 1 1 calc R . .
C3S C -0.0014(10) -0.1131(10) 0.0935(4) 0.060(4) Uani 1 1 d . . .
H3SA H 0.0684 -0.1076 0.1060 0.072 Uiso 1 1 calc R . .
H3SB H -0.0439 -0.1285 0.1186 0.072 Uiso 1 1 calc R . .
C3 C 0.0856(7) -0.2496(7) 0.3216(3) 0.031(2) Uani 1 1 d . . .
H3A H 0.0506 -0.2704 0.3479 0.037 Uiso 1 1 calc R . .
H3B H 0.0982 -0.3097 0.2993 0.037 Uiso 1 1 calc R . .
C4S C 0.1624(10) -0.4634(11) 0.1674(6) 0.073(5) Uani 1 1 d . . .
H4SA H 0.2054 -0.5048 0.1468 0.088 Uiso 1 1 calc R . .
H4SB H 0.1886 -0.3938 0.1706 0.088 Uiso 1 1 calc R . .
C4 C 0.0203(7) -0.1850(7) 0.2969(3) 0.033(2) Uani 1 1 d . . .
H4A H -0.0433 -0.2222 0.2856 0.039 Uiso 1 1 calc R . .
H4B H 0.0058 -0.1257 0.3193 0.039 Uiso 1 1 calc R . .
C5 C 0.0234(7) -0.0675(7) 0.2447(4) 0.038(2) Uani 1 1 d . . .
H5A H -0.0455 -0.0860 0.2333 0.056 Uiso 1 1 calc R . .
H5B H 0.0597 -0.0430 0.2200 0.056 Uiso 1 1 calc R . .
H5C H 0.0250 -0.0156 0.2723 0.056 Uiso 1 1 calc R . .
C5S C 0.9236(8) -0.1336(9) 0.5826(4) 0.041(2) Uani 1 1 d . . .
H5SA H 0.8610 -0.1091 0.5947 0.050 Uiso 1 1 calc R . .
H5SB H 0.9138 -0.2061 0.5727 0.050 Uiso 1 1 calc R . .
C6S C -0.1164(9) -0.5546(7) -0.0221(4) 0.042(3) Uani 1 1 d . . .
H6SA H -0.1661 -0.5951 -0.0444 0.050 Uiso 1 1 calc R . .
H6SB H -0.0501 -0.5647 -0.0344 0.050 Uiso 1 1 calc R . .
C6 C 0.0613(7) -0.2335(7) 0.2157(3) 0.033(2) Uani 1 1 d . . .
H6A H -0.0085 -0.2478 0.2051 0.049 Uiso 1 1 calc R . .
H6B H 0.0886 -0.2933 0.2240 0.049 Uiso 1 1 calc R . .
H6C H 0.0982 -0.2118 0.1906 0.049 Uiso 1 1 calc R . .
C7 C 0.4213(8) -0.4135(8) 0.1366(4) 0.043(3) Uani 1 1 d . . .
H7A H 0.4017 -0.4844 0.1297 0.064 Uiso 1 1 calc R . .
H7B H 0.4055 -0.3833 0.1090 0.064 Uiso 1 1 calc R . .
H7C H 0.3855 -0.3823 0.1631 0.064 Uiso 1 1 calc R . .
C7S C 0.6270(9) 0.3165(9) -0.0117(4) 0.045(3) Uani 1 1 d . . .
H7SA H 0.6038 0.2817 -0.0434 0.054 Uiso 1 1 calc R . .
H7SB H 0.6965 0.3012 -0.0059 0.054 Uiso 1 1 calc R . .
C8S C 1.019(2) 0.657(4) 0.4798(11) 0.32(3) Uani 1 1 d . . .
H8SA H 1.0383 0.7291 0.4845 0.388 Uiso 1 1 calc R . .
H8SB H 1.0486 0.6315 0.5068 0.388 Uiso 1 1 calc R . .
C8 C 0.5483(13) -0.4513(8) 0.1888(4) 0.065(4) Uani 1 1 d . . .
H8A H 0.5242 -0.5208 0.1802 0.098 Uiso 1 1 calc R . .
H8B H 0.5137 -0.4203 0.2158 0.098 Uiso 1 1 calc R . .
H8C H 0.6196 -0.4471 0.1970 0.098 Uiso 1 1 calc R . .
C9 C 0.5831(8) -0.4379(8) 0.1076(4) 0.036(2) Uani 1 1 d . . .
H9A H 0.5519 -0.4176 0.0794 0.043 Uiso 1 1 calc R . .
H9B H 0.5784 -0.5110 0.1030 0.043 Uiso 1 1 calc R . .
C10 C 0.6909(8) -0.4010(7) 0.1129(4) 0.038(2) Uani 1 1 d . . .
H10A H 0.7238 -0.4270 0.1391 0.046 Uiso 1 1 calc R . .
H10B H 0.7237 -0.4261 0.0840 0.046 Uiso 1 1 calc R . .
C11 C 0.6994(9) -0.2524(10) 0.0778(4) 0.046(3) Uani 1 1 d . . .
H11A H 0.7553 -0.2747 0.0595 0.069 Uiso 1 1 calc R . .
H11B H 0.7034 -0.1801 0.0847 0.069 Uiso 1 1 calc R . .
H11C H 0.6372 -0.2761 0.0597 0.069 Uiso 1 1 calc R . .
C12 C 0.7998(7) -0.2618(7) 0.1476(4) 0.032(2) Uani 1 1 d . . .
H12A H 0.8530 -0.2842 0.1275 0.048 Uiso 1 1 calc R . .
H12B H 0.8041 -0.2914 0.1761 0.048 Uiso 1 1 calc R . .
H12C H 0.8066 -0.1896 0.1560 0.048 Uiso 1 1 calc R . .
C13 C 0.3902(9) 0.0056(10) 0.0197(4) 0.052(3) Uani 1 1 d . . .
H13A H 0.3730 -0.0227 -0.0132 0.078 Uiso 1 1 calc R . .
H13B H 0.4237 -0.0427 0.0351 0.078 Uiso 1 1 calc R . .
H13C H 0.4343 0.0653 0.0213 0.078 Uiso 1 1 calc R . .
C14 C 0.2324(10) -0.0551(10) 0.0367(4) 0.060(4) Uani 1 1 d . . .
H14A H 0.2215 -0.0818 0.0032 0.091 Uiso 1 1 calc R . .
H14B H 0.1693 -0.0362 0.0496 0.091 Uiso 1 1 calc R . .
H14C H 0.2593 -0.1055 0.0531 0.091 Uiso 1 1 calc R . .
C15 C 0.2628(11) 0.1123(11) 0.0222(6) 0.067(4) Uiso 1 1 d . . .
H15A H 0.2729 0.1166 -0.0097 0.080 Uiso 1 1 calc R . .
C16 C 0.2130(15) 0.1807(10) 0.0482(4) 0.095(7) Uani 1 1 d . . .
H16A H 0.1561 0.2060 0.0352 0.114 Uiso 1 1 calc R . .
C17 C 0.1609(7) 0.2343(8) 0.1258(5) 0.047(3) Uani 1 1 d . . .
H17A H 0.1268 0.2896 0.1165 0.070 Uiso 1 1 calc R . .
H17B H 0.1828 0.2504 0.1590 0.070 Uiso 1 1 calc R . .
H17C H 0.1154 0.1749 0.1207 0.070 Uiso 1 1 calc R . .
C18 C 0.3091(8) 0.3077(7) 0.1033(4) 0.038(2) Uani 1 1 d . . .
H18A H 0.2694 0.3601 0.0948 0.057 Uiso 1 1 calc R . .
H18B H 0.3652 0.2998 0.0833 0.057 Uiso 1 1 calc R . .
H18C H 0.3337 0.3254 0.1362 0.057 Uiso 1 1 calc R . .
C19 C 0.9109(8) 0.2856(8) 0.2772(3) 0.038(2) Uani 1 1 d . . .
H19A H 0.9801 0.3054 0.2874 0.057 Uiso 1 1 calc R . .
H19B H 0.8837 0.2408 0.2971 0.057 Uiso 1 1 calc R . .
H19C H 0.8726 0.3444 0.2797 0.057 Uiso 1 1 calc R . .
C20 C 0.9682(7) 0.1501(8) 0.2247(4) 0.044(3) Uani 1 1 d . . .
H20A H 1.0355 0.1737 0.2370 0.065 Uiso 1 1 calc R . .
H20B H 0.9699 0.1183 0.1920 0.065 Uiso 1 1 calc R . .
H20C H 0.9414 0.1024 0.2433 0.065 Uiso 1 1 calc R . .
C21 C 0.9360(7) 0.3054(7) 0.1966(4) 0.031(2) Uani 1 1 d . . .
H21A H 1.0090 0.3169 0.1996 0.037 Uiso 1 1 calc R . .
H21B H 0.9073 0.3693 0.2071 0.037 Uiso 1 1 calc R . .
C22 C 0.9040(7) 0.2694(7) 0.1459(3) 0.032(2) Uani 1 1 d . . .
H22A H 0.9260 0.3191 0.1268 0.038 Uiso 1 1 calc R . .
H22B H 0.9350 0.2071 0.1347 0.038 Uiso 1 1 calc R . .
C23 C 0.7452(8) 0.3444(6) 0.1406(3) 0.031(2) Uani 1 1 d . . .
H23A H 0.7630 0.3731 0.1131 0.047 Uiso 1 1 calc R . .
H23B H 0.7664 0.3910 0.1691 0.047 Uiso 1 1 calc R . .
H23C H 0.6733 0.3306 0.1395 0.047 Uiso 1 1 calc R . .
C24 C 0.7681(7) 0.1863(7) 0.0959(3) 0.0283(19) Uani 1 1 d . . .
H24A H 0.7870 0.2196 0.0699 0.042 Uiso 1 1 calc R . .
H24B H 0.6966 0.1695 0.0931 0.042 Uiso 1 1 calc R . .
H24C H 0.8034 0.1258 0.0949 0.042 Uiso 1 1 calc R . .
C25 C 0.1761(7) 0.3304(7) 0.3314(4) 0.036(2) Uani 1 1 d . . .
H25A H 0.1228 0.3584 0.3500 0.053 Uiso 1 1 calc R . .
H25B H 0.1696 0.2581 0.3279 0.053 Uiso 1 1 calc R . .
H25C H 0.1715 0.3500 0.3004 0.053 Uiso 1 1 calc R . .
C26 C 0.2730(8) 0.3414(9) 0.4034(4) 0.045(3) Uani 1 1 d . . .
H26A H 0.2148 0.3666 0.4190 0.067 Uiso 1 1 calc R . .
H26B H 0.3332 0.3712 0.4215 0.067 Uiso 1 1 calc R . .
H26C H 0.2711 0.2695 0.4012 0.067 Uiso 1 1 calc R . .
C27 C 0.2838(8) 0.4758(7) 0.3574(4) 0.036(2) Uani 1 1 d . . .
H27A H 0.2624 0.4924 0.3266 0.043 Uiso 1 1 calc R . .
H27B H 0.2408 0.5082 0.3812 0.043 Uiso 1 1 calc R . .
C28 C 0.3877(7) 0.5135(7) 0.3695(4) 0.034(2) Uani 1 1 d . . .
H28A H 0.4077 0.4998 0.4010 0.041 Uiso 1 1 calc R . .
H28B H 0.3928 0.5860 0.3708 0.041 Uiso 1 1 calc R . .
C29 C 0.4556(10) 0.5118(7) 0.2919(4) 0.044(3) Uani 1 1 d . . .
H29A H 0.4816 0.5809 0.2996 0.066 Uiso 1 1 calc R . .
H29B H 0.3876 0.5089 0.2785 0.066 Uiso 1 1 calc R . .
H29C H 0.4970 0.4753 0.2692 0.066 Uiso 1 1 calc R . .
C30 C 0.5581(7) 0.4793(7) 0.3557(4) 0.037(2) Uani 1 1 d . . .
H30A H 0.5801 0.5496 0.3620 0.056 Uiso 1 1 calc R . .
H30B H 0.6019 0.4434 0.3340 0.056 Uiso 1 1 calc R . .
H30C H 0.5602 0.4530 0.3852 0.056 Uiso 1 1 calc R . .
C31 C 0.7166(7) 0.1476(6) 0.4463(3) 0.0292(19) Uani 1 1 d . . .
H31A H 0.7312 0.1745 0.4796 0.044 Uiso 1 1 calc R . .
H31B H 0.6654 0.1848 0.4335 0.044 Uiso 1 1 calc R . .
H31C H 0.7769 0.1531 0.4292 0.044 Uiso 1 1 calc R . .
C32 C 0.5925(6) 0.0360(7) 0.4690(3) 0.0277(19) Uani 1 1 d . . .
H32A H 0.6088 0.0672 0.5016 0.041 Uiso 1 1 calc R . .
H32B H 0.5712 -0.0337 0.4680 0.041 Uiso 1 1 calc R . .
H32C H 0.5390 0.0697 0.4557 0.041 Uiso 1 1 calc R . .
C33 C 0.7611(6) -0.0135(6) 0.4575(3) 0.0244(17) Uani 1 1 d . . .
H33A H 0.7690 0.0009 0.4921 0.029 Uiso 1 1 calc R . .
H33B H 0.8241 0.0072 0.4449 0.029 Uiso 1 1 calc R . .
C34 C 0.7390(7) -0.1238(7) 0.4417(3) 0.0273(19) Uani 1 1 d . . .
H34A H 0.7941 -0.1602 0.4526 0.033 Uiso 1 1 calc R . .
H34B H 0.6778 -0.1457 0.4555 0.033 Uiso 1 1 calc R . .
C35 C 0.8215(7) -0.1505(7) 0.3683(4) 0.031(2) Uani 1 1 d . . .
H35A H 0.8559 -0.2059 0.3774 0.047 Uiso 1 1 calc R . .
H35B H 0.8613 -0.0886 0.3795 0.047 Uiso 1 1 calc R . .
H35C H 0.8117 -0.1600 0.3341 0.047 Uiso 1 1 calc R . .
C36 C 0.6696(7) -0.2447(6) 0.3758(3) 0.0288(19) Uani 1 1 d . . .
H36A H 0.7094 -0.2963 0.3852 0.043 Uiso 1 1 calc R . .
H36B H 0.6550 -0.2585 0.3418 0.043 Uiso 1 1 calc R . .
H36C H 0.6075 -0.2436 0.3918 0.043 Uiso 1 1 calc R . .
C9S C 0.5144(10) 0.6910(9) 0.5054(4) 0.050(3) Uani 1 1 d . . .
Cl1S Cl 0.8586(2) -0.43077(19) 0.23476(10) 0.0461(6) Uani 1 1 d . . .
Cl2S Cl 0.8455(3) -0.4384(2) 0.33351(11) 0.0555(8) Uani 1 1 d . . .
Cl6S Cl -0.0178(3) -0.2081(3) 0.04535(17) 0.0856(14) Uani 1 1 d . . .
Cl3S Cl 0.7433(4) 0.4010(4) 0.4481(3) 0.129(2) Uani 1 1 d . . .
Cl4S Cl 0.9134(5) 0.3588(5) 0.39851(19) 0.123(2) Uani 1 1 d . . .
Cl5S Cl -0.0317(3) -0.0008(3) 0.07767(17) 0.0765(12) Uani 1 1 d . . .
Cl9S Cl 1.0188(2) -0.1060(2) 0.62667(11) 0.0504(7) Uani 1 1 d . . .
Cl13 Cl 0.6214(3) 0.4450(2) -0.00966(11) 0.0576(8) Uani 1 1 d . . .
Cl14 Cl 0.5539(3) 0.2735(3) 0.03006(12) 0.0619(9) Uani 1 1 d . . .
Cl10 Cl 0.9551(2) -0.0771(3) 0.53418(13) 0.0722(11) Uani 1 1 d . . .
Cl11 Cl -0.1205(3) -0.5929(3) 0.03310(13) 0.0677(10) Uani 1 1 d . . .
Cl7S Cl 0.0419(3) -0.4753(3) 0.14184(12) 0.0710(10) Uani 1 1 d . . .
Cl12 Cl -0.1408(3) -0.4287(2) -0.01713(16) 0.0726(11) Uani 1 1 d . . .
Cl8S Cl 0.1656(4) -0.4993(3) 0.2223(2) 0.118(2) Uani 1 1 d . . .
Cl15 Cl 0.8951(5) 0.6442(5) 0.4817(3) 0.137(2) Uani 1 1 d . . .
Cl16 Cl 1.0709(6) 0.6040(6) 0.4316(3) 0.169(3) Uani 1 1 d . . .
Cl17 Cl 0.4399(18) 0.7208(17) 0.4623(8) 0.121(9) Uani 0.50 1 d P A 1
Cl18 Cl 0.4539(9) 0.7375(11) 0.4571(5) 0.0428(19) Uani 0.50 1 d P A 2
Cl19 Cl 0.588(2) 0.5934(19) 0.4845(8) 0.130(10) Uani 0.50 1 d P A 1
Cl20 Cl 0.6006(12) 0.6059(17) 0.4791(6) 0.072(4) Uani 0.50 1 d P A 2

loop_
_atom_site_aniso_label
_atom_site_aniso_U_11
_atom_site_aniso_U_22
_atom_site_aniso_U_33
_atom_site_aniso_U_23
_atom_site_aniso_U_13
_atom_site_aniso_U_12
Zn1 0.0131(5) 0.0148(4) 0.0136(4) 0.0035(4) 0.0012(4) 0.0012(4)
Zn2 0.0150(5) 0.0147(4) 0.0160(5) 0.0013(4) 0.0006(4) -0.0002(4)
Zn3 0.0197(5) 0.0175(4) 0.0170(4) 0.0031(3) 0.0010(4) -0.0005(3)
Zn4 0.0249(5) 0.0192(4) 0.0201(5) 0.0042(4) 0.0017(4) -0.0009(4)
Zn5 0.0196(5) 0.0245(5) 0.0195(5) 0.0017(4) 0.0005(4) 0.0007(4)
Zn6 0.0202(5) 0.0188(4) 0.0224(5) 0.0040(4) -0.0006(4) 0.0005(4)
Zn7 0.0198(5) 0.0203(4) 0.0182(4) 0.0040(3) 0.0019(4) 0.0016(4)
Zn8 0.0167(4) 0.0204(4) 0.0192(4) 0.0024(3) 0.0017(4) 0.0004(3)
Zn9 0.0174(4) 0.0159(4) 0.0214(5) 0.0045(3) 0.0023(4) 0.0013(3)
Zn10 0.0215(5) 0.0174(4) 0.0178(4) 0.0021(3) 0.0030(4) 0.0018(4)
Zn11 0.0169(4) 0.0189(4) 0.0174(4) 0.0035(3) -0.0005(3) 0.0009(3)
Zn12 0.0164(4) 0.0161(4) 0.0207(4) 0.0042(3) 0.0014(4) 0.0003(3)
Zn13 0.0196(5) 0.0175(4) 0.0175(4) 0.0031(3) 0.0010(4) 0.0019(3)
Zn14 0.0161(4) 0.0194(4) 0.0165(4) 0.0046(3) 0.0008(3) 0.0006(3)
Mn1 0.0131(5) 0.0148(4) 0.0136(4) 0.0035(4) 0.0012(4) 0.0012(4)
Mn2 0.0150(5) 0.0147(4) 0.0160(5) 0.0013(4) 0.0006(4) -0.0002(4)
Cl1 0.0231(10) 0.0306(10) 0.0196(9) 0.0074(8) 0.0026(8) 0.0017(8)
Cl2 0.0281(11) 0.0270(10) 0.0280(11) -0.0016(8) -0.0024(9) -0.0050(8)
Se1 0.0180(4) 0.0158(3) 0.0165(4) 0.0033(3) 0.0016(3) 0.0015(3)
Se2 0.0164(4) 0.0163(3) 0.0209(4) 0.0011(3) 0.0010(3) 0.0013(3)
Se3 0.0189(4) 0.0175(4) 0.0186(4) 0.0020(3) 0.0001(3) -0.0001(3)
Se4 0.0191(4) 0.0166(3) 0.0179(4) 0.0041(3) 0.0018(3) 0.0026(3)
Se5 0.0162(4) 0.0201(4) 0.0171(4) 0.0053(3) 0.0008(3) 0.0003(3)
Se6 0.0177(4) 0.0191(4) 0.0170(4) 0.0023(3) 0.0006(3) -0.0018(3)
Se7 0.0187(4) 0.0161(3) 0.0182(4) 0.0024(3) 0.0016(3) -0.0001(3)
Se8 0.0172(4) 0.0160(3) 0.0189(4) 0.0036(3) 0.0024(3) 0.0008(3)
Se9 0.0196(4) 0.0159(3) 0.0176(4) 0.0025(3) -0.0001(3) 0.0023(3)
Se10 0.0185(4) 0.0196(4) 0.0166(4) 0.0035(3) 0.0011(3) 0.0010(3)
Se11 0.0159(4) 0.0193(4) 0.0179(4) 0.0036(3) 0.0009(3) 0.0005(3)
Se12 0.0157(4) 0.0199(4) 0.0178(4) 0.0047(3) 0.0000(3) -0.0010(3)
Se13 0.0145(3) 0.0149(3) 0.0150(3) 0.0028(3) 0.0007(3) 0.0005(3)
N1 0.028(4) 0.019(3) 0.035(4) 0.006(3) 0.005(3) 0.002(3)
N2 0.017(3) 0.023(3) 0.032(4) 0.008(3) -0.001(3) -0.002(3)
N3 0.033(4) 0.017(3) 0.028(4) 0.007(3) 0.006(3) 0.001(3)
N4 0.020(4) 0.030(4) 0.030(4) 0.007(3) 0.007(3) 0.007(3)
N5 0.027(4) 0.025(4) 0.016(3) 0.001(3) 0.006(3) 0.002(3)
N7 0.026(4) 0.019(3) 0.029(4) 0.006(3) -0.001(3) 0.001(3)
N8 0.020(3) 0.018(3) 0.027(4) 0.010(3) 0.004(3) 0.000(3)
N9 0.027(4) 0.020(3) 0.023(4) 0.003(3) 0.002(3) 0.004(3)
N10 0.029(4) 0.020(3) 0.023(4) 0.004(3) 0.000(3) 0.000(3)
N11 0.016(3) 0.022(3) 0.016(3) 0.004(3) -0.002(3) -0.001(3)
N12 0.016(3) 0.027(4) 0.025(4) 0.005(3) 0.001(3) 0.002(3)
C1S 0.039(6) 0.036(5) 0.043(6) -0.001(5) 0.004(5) 0.004(4)
C1 0.030(5) 0.038(5) 0.047(6) 0.027(5) 0.009(4) 0.009(4)
C2S 0.116(16) 0.075(12) 0.113(16) 0.047(11) 0.017(13) 0.007(11)
C2 0.056(7) 0.032(5) 0.033(5) 0.003(4) 0.016(5) -0.007(5)
C3S 0.057(8) 0.071(9) 0.048(7) 0.013(6) -0.001(6) -0.038(7)
C3 0.032(5) 0.031(5) 0.030(5) 0.010(4) 0.008(4) -0.010(4)
C4S 0.045(8) 0.056(8) 0.110(13) -0.015(8) 0.032(8) 0.001(6)
C4 0.020(4) 0.039(5) 0.038(5) 0.002(4) 0.006(4) -0.002(4)
C5 0.028(5) 0.031(5) 0.052(6) 0.008(5) -0.007(5) 0.000(4)
C5S 0.031(5) 0.050(6) 0.046(6) 0.019(5) -0.001(5) -0.003(5)
C6S 0.060(7) 0.031(5) 0.033(5) 0.007(4) -0.007(5) 0.004(5)
C6 0.026(5) 0.033(5) 0.035(5) -0.004(4) -0.001(4) 0.000(4)
C7 0.037(6) 0.029(5) 0.058(7) -0.003(5) 0.010(5) -0.008(4)
C7S 0.051(7) 0.052(7) 0.033(5) 0.003(5) 0.015(5) 0.007(5)
C8S 0.14(3) 0.67(10) 0.13(3) -0.06(4) 0.10(2) 0.03(4)
C8 0.130(13) 0.023(5) 0.042(7) 0.019(5) -0.013(7) -0.019(7)
C9 0.037(6) 0.035(5) 0.034(5) -0.001(4) 0.000(4) 0.009(4)
C10 0.036(6) 0.030(5) 0.047(6) -0.008(4) 0.020(5) 0.008(4)
C11 0.045(6) 0.074(8) 0.029(5) 0.025(5) 0.016(5) 0.026(6)
C12 0.024(5) 0.035(5) 0.038(5) 0.003(4) 0.005(4) 0.006(4)
C13 0.045(7) 0.084(9) 0.019(5) -0.017(5) 0.011(4) -0.006(6)
C14 0.063(8) 0.082(9) 0.022(5) -0.016(5) 0.005(5) -0.040(7)
C16 0.179(18) 0.065(9) 0.035(7) -0.014(6) -0.061(9) 0.075(11)
C17 0.020(5) 0.039(6) 0.085(9) 0.022(6) 0.006(5) 0.003(4)
C18 0.038(6) 0.029(5) 0.052(6) 0.018(5) 0.008(5) 0.011(4)
C19 0.030(5) 0.051(6) 0.031(5) 0.005(5) -0.013(4) -0.001(5)
C20 0.020(5) 0.039(6) 0.069(8) 0.004(5) -0.012(5) 0.009(4)
C21 0.017(4) 0.029(5) 0.046(6) 0.006(4) 0.006(4) -0.004(4)
C22 0.025(5) 0.038(5) 0.034(5) 0.009(4) 0.008(4) -0.003(4)
C23 0.051(6) 0.023(4) 0.022(4) 0.006(3) 0.004(4) 0.010(4)
C24 0.035(5) 0.029(4) 0.023(4) 0.006(4) 0.010(4) 0.005(4)
C25 0.028(5) 0.032(5) 0.046(6) 0.004(4) 0.005(4) 0.004(4)
C26 0.044(6) 0.065(7) 0.035(6) 0.022(5) 0.026(5) 0.026(6)
C27 0.034(5) 0.027(5) 0.044(6) 0.002(4) 0.000(4) 0.004(4)
C28 0.038(5) 0.022(4) 0.036(5) -0.014(4) 0.004(4) 0.015(4)
C29 0.069(8) 0.027(5) 0.037(6) 0.013(4) 0.003(5) -0.014(5)
C30 0.034(5) 0.030(5) 0.044(6) -0.002(4) 0.000(5) -0.010(4)
C31 0.031(5) 0.023(4) 0.032(5) 0.003(4) -0.005(4) -0.006(4)
C32 0.019(4) 0.039(5) 0.026(4) 0.009(4) 0.005(3) 0.001(4)
C33 0.019(4) 0.031(4) 0.021(4) 0.001(3) -0.003(3) -0.004(3)
C34 0.027(5) 0.032(5) 0.025(4) 0.012(4) -0.002(4) 0.005(4)
C35 0.025(5) 0.034(5) 0.040(5) 0.017(4) 0.004(4) 0.006(4)
C36 0.030(5) 0.020(4) 0.038(5) 0.009(4) -0.001(4) 0.001(4)
C9S 0.073(9) 0.046(6) 0.029(5) -0.003(5) 0.000(5) -0.001(6)
Cl1S 0.0542(17) 0.0320(13) 0.0521(16) 0.0062(11) 0.0094(13) 0.0001(12)
Cl2S 0.075(2) 0.0462(16) 0.0469(16) 0.0099(13) 0.0007(15) 0.0133(15)
Cl6S 0.077(3) 0.054(2) 0.112(3) -0.015(2) -0.047(2) 0.0140(18)
Cl3S 0.080(3) 0.069(3) 0.228(8) -0.001(4) -0.003(4) 0.002(2)
Cl4S 0.149(5) 0.129(5) 0.090(4) 0.004(3) -0.016(3) 0.064(4)
Cl5S 0.0400(17) 0.059(2) 0.122(3) -0.010(2) 0.0028(19) 0.0083(15)
Cl9S 0.0356(14) 0.0683(19) 0.0482(16) 0.0151(14) -0.0052(12) 0.0014(13)
Cl13 0.076(2) 0.0485(17) 0.0469(17) 0.0041(13) 0.0000(15) 0.0086(15)
Cl14 0.064(2) 0.072(2) 0.0491(17) 0.0082(16) 0.0148(15) -0.0090(17)
Cl10 0.0432(18) 0.115(3) 0.066(2) 0.050(2) -0.0129(16) -0.0143(19)
Cl11 0.065(2) 0.089(3) 0.058(2) 0.0372(19) 0.0051(17) 0.0054(19)
Cl7S 0.088(3) 0.067(2) 0.0525(19) 0.0099(16) -0.0055(18) -0.033(2)
Cl12 0.066(2) 0.0401(16) 0.114(3) 0.0198(18) 0.005(2) 0.0065(15)
Cl8S 0.119(4) 0.062(2) 0.175(5) 0.067(3) -0.086(4) -0.035(2)
Cl15 0.114(5) 0.130(5) 0.158(6) -0.008(4) 0.030(4) 0.004(4)
Cl16 0.175(7) 0.189(8) 0.161(7) 0.055(6) 0.103(6) 0.023(6)
Cl17 0.187(19) 0.109(15) 0.062(9) -0.023(9) -0.003(10) 0.065(13)
Cl18 0.047(4) 0.047(4) 0.031(4) -0.008(3) -0.002(3) 0.014(3)
Cl19 0.25(2) 0.069(8) 0.063(10) -0.023(8) -0.053(12) 0.052(11)
Cl20 0.075(6) 0.101(12) 0.038(5) -0.002(6) -0.002(5) 0.050(6)

loop_
_atom_type_symbol
_atom_type_description
_atom_type_scat_dispersion_real
_atom_type_scat_dispersion_imag
_atom_type_scat_source
C C 0.0033 0.0016 'International Tables Vol C Tables 4.2.6.8 and 6.1.1.4'
H H 0.0000 0.0000 'International Tables Vol C Tables 4.2.6.8 and 6.1.1.4'
N N 0.0061 0.0033 'International Tables Vol C Tables 4.2.6.8 and 6.1.1.4'
Cl Cl 0.1484 0.1585 'International Tables Vol C Tables 4.2.6.8 and 6.1.1.4'
Mn Mn 0.3368 0.7283 'International Tables Vol C Tables 4.2.6.8 and 6.1.1.4'
Zn Zn 0.2839 1.4301 'International Tables Vol C Tables 4.2.6.8 and 6.1.1.4'
Se Se -0.0929 2.2259 'International Tables Vol C Tables 4.2.6.8 and 6.1.1.4'

loop_
_geom_angle_atom_site_label_1
_geom_angle_atom_site_label_2
_geom_angle_atom_site_label_3
_geom_angle
Cl1 Zn1 Se11 107.34(6)
Cl1 Zn1 Se1 103.38(6)
Se11 Zn1 Se1 112.22(4)
Cl1 Zn1 Se10 102.10(6)
Se11 Zn1 Se10 115.12(5)
Se1 Zn1 Se10 115.07(4)
Cl2 Zn2 Se2 104.47(7)
Cl2 Zn2 Se6 102.94(7)
Se2 Zn2 Se6 115.12(5)
Cl2 Zn2 Se3 102.44(7)
Se2 Zn2 Se3 114.38(5)
Se6 Zn2 Se3 115.16(5)
Se1 Zn3 Se6 116.05(4)
Se1 Zn3 Se9 113.54(4)
Se6 Zn3 Se9 110.75(4)
Se1 Zn3 Se13 107.43(4)
Se6 Zn3 Se13 105.68(4)
Se9 Zn3 Se13 102.03(4)
Se12 Zn4 Se8 120.34(5)
Se12 Zn4 Se4 118.97(5)
Se8 Zn4 Se4 118.41(5)
Se12 Zn4 Se13 95.22(4)
Se8 Zn4 Se13 94.40(4)
Se4 Zn4 Se13 95.48(4)
Se9 Zn5 Se5 118.83(5)
Se9 Zn5 Se7 119.67(5)
Se5 Zn5 Se7 118.76(5)
Se9 Zn5 Se13 95.92(4)
Se5 Zn5 Se13 95.39(4)
Se7 Zn5 Se13 95.24(4)
Se3 Zn6 Se5 115.46(5)
Se3 Zn6 Se8 114.22(4)
Se5 Zn6 Se8 112.68(4)
Se3 Zn6 Se13 106.83(4)
Se5 Zn6 Se13 103.35(4)
Se8 Zn6 Se13 102.57(4)
Se10 Zn7 Se12 115.71(4)
Se10 Zn7 Se7 113.20(4)
Se12 Zn7 Se7 112.53(4)
Se10 Zn7 Se13 108.00(4)
Se12 Zn7 Se13 104.00(4)
Se7 Zn7 Se13 101.87(4)
Se11 Zn8 Se2 115.22(5)
Se11 Zn8 Se4 112.90(4)
Se2 Zn8 Se4 112.55(4)
Se11 Zn8 Se13 105.41(4)
Se2 Zn8 Se13 107.29(4)
Se4 Zn8 Se13 102.16(4)
N2 Zn9 N1 84.2(3)
N2 Zn9 Se1 107.07(19)
N1 Zn9 Se1 110.4(2)
N2 Zn9 Se2 109.4(2)
N1 Zn9 Se2 107.81(19)
Se1 Zn9 Se2 128.90(5)
N3 Zn10 N4 84.0(3)
N3 Zn10 Se3 109.9(2)
N4 Zn10 Se3 107.2(2)
N3 Zn10 Se4 108.4(2)
N4 Zn10 Se4 110.5(2)
Se3 Zn10 Se4 128.01(5)
N5 Zn11 N6 84.4(3)
N5 Zn11 Se6 111.37(19)
N6 Zn11 Se6 110.3(2)
N5 Zn11 Se5 106.9(2)
N6 Zn11 Se5 106.6(2)
Se6 Zn11 Se5 128.38(5)
N7 Zn12 N8 85.1(3)
N7 Zn12 Se8 111.81(19)
N8 Zn12 Se8 105.71(19)
N7 Zn12 Se7 105.5(2)
N8 Zn12 Se7 111.64(18)
Se8 Zn12 Se7 128.62(5)
N9 Zn13 N10 84.5(3)
N9 Zn13 Se10 113.39(19)
N10 Zn13 Se10 106.6(2)
N9 Zn13 Se9 105.1(2)
N10 Zn13 Se9 109.50(19)
Se10 Zn13 Se9 128.83(5)
N11 Zn14 N12 84.9(3)
N11 Zn14 Se11 111.79(18)
N12 Zn14 Se11 106.45(19)
N11 Zn14 Se12 107.79(18)
N12 Zn14 Se12 111.05(19)
Se11 Zn14 Se12 126.91(5)
Zn9 Se1 Zn3 94.18(4)
Zn9 Se1 Zn1 101.80(4)
Zn3 Se1 Zn1 99.54(4)
Zn9 Se2 Zn8 92.42(4)
Zn9 Se2 Zn2 102.57(4)
Zn8 Se2 Zn2 98.78(4)
Zn10 Se3 Zn6 94.72(4)
Zn10 Se3 Zn2 102.56(4)
Zn6 Se3 Zn2 98.40(4)
Zn10 Se4 Zn4 97.30(4)
Zn10 Se4 Zn8 95.59(4)
Zn4 Se4 Zn8 82.16(4)
Zn11 Se5 Zn5 96.18(4)
Zn11 Se5 Zn6 94.58(4)
Zn5 Se5 Zn6 82.37(4)
Zn11 Se6 Zn3 96.44(4)
Zn11 Se6 Zn2 102.12(4)
Zn3 Se6 Zn2 97.60(4)
Zn12 Se7 Zn5 95.74(4)
Zn12 Se7 Zn7 96.41(4)
Zn5 Se7 Zn7 81.25(4)
Zn12 Se8 Zn4 97.64(4)
Zn12 Se8 Zn6 94.66(4)
Zn4 Se8 Zn6 82.16(4)
Zn13 Se9 Zn5 97.41(4)
Zn13 Se9 Zn3 94.49(4)
Zn5 Se9 Zn3 82.49(4)
Zn13 Se10 Zn7 95.55(4)
Zn13 Se10 Zn1 100.41(4)
Zn7 Se10 Zn1 98.14(4)
Zn14 Se11 Zn8 96.62(4)
Zn14 Se11 Zn1 102.25(4)
Zn8 Se11 Zn1 100.26(4)
Zn4 Se12 Zn14 97.52(4)
Zn4 Se12 Zn7 82.43(4)
Zn14 Se12 Zn7 93.99(4)
Zn7 Se13 Zn6 114.20(4)
Zn7 Se13 Zn8 108.79(4)
Zn6 Se13 Zn8 109.59(4)
Zn7 Se13 Zn3 109.44(4)
Zn6 Se13 Zn3 110.08(4)
Zn8 Se13 Zn3 104.26(4)
Zn7 Se13 Zn5 72.39(3)
Zn6 Se13 Zn5 72.39(3)
Zn8 Se13 Zn5 176.58(4)
Zn3 Se13 Zn5 72.35(3)
Zn7 Se13 Zn4 71.78(3)
Zn6 Se13 Zn4 72.03(3)
Zn8 Se13 Zn4 72.12(3)
Zn3 Se13 Zn4 176.35(4)
Zn5 Se13 Zn4 111.28(4)
C2 N1 C3 111.2(8)
C2 N1 C1 109.1(8)
C3 N1 C1 109.2(7)
C2 N1 Zn9 111.6(6)
C3 N1 Zn9 103.2(5)
C1 N1 Zn9 112.4(6)
C4 N2 C5 108.8(8)
C4 N2 C6 111.9(7)
C5 N2 C6 108.3(7)
C4 N2 Zn9 104.7(5)
C5 N2 Zn9 111.4(5)
C6 N2 Zn9 111.6(5)
C9 N3 C7 109.6(8)
C9 N3 C8 112.7(9)
C7 N3 C8 106.5(9)
C9 N3 Zn10 103.8(6)
C7 N3 Zn10 112.2(6)
C8 N3 Zn10 112.0(6)
C10 N4 C11 110.8(8)
C10 N4 C12 108.4(7)
C11 N4 C12 109.0(8)
C10 N4 Zn10 105.3(5)
C11 N4 Zn10 111.4(6)
C12 N4 Zn10 111.9(6)
C13 N5 C14 109.6(9)
C13 N5 C15 106.3(9)
C14 N5 C15 112.4(10)
C13 N5 Zn11 113.2(6)
C14 N5 Zn11 111.9(6)
C15 N5 Zn11 103.1(7)
C18 N6 C16 113.0(10)
C18 N6 C17 107.0(8)
C16 N6 C17 108.5(11)
C18 N6 Zn11 112.5(6)
C16 N6 Zn11 104.0(6)
C17 N6 Zn11 112.0(6)
C20 N7 C21 112.5(8)
C20 N7 C19 107.9(8)
C21 N7 C19 109.6(7)
C20 N7 Zn12 111.1(6)
C21 N7 Zn12 102.9(5)
C19 N7 Zn12 112.9(6)
C23 N8 C24 108.9(7)
C23 N8 C22 112.1(7)
C24 N8 C22 108.4(7)
C23 N8 Zn12 110.3(5)
C24 N8 Zn12 113.0(5)
C22 N8 Zn12 104.2(5)
C25 N9 C27 108.7(7)
C25 N9 C26 107.2(8)
C27 N9 C26 111.0(8)
C25 N9 Zn13 114.8(6)
C27 N9 Zn13 104.3(6)
C26 N9 Zn13 111.0(5)
C30 N10 C29 107.8(8)
C30 N10 C28 109.9(7)
C29 N10 C28 112.5(8)
C30 N10 Zn13 113.0(6)
C29 N10 Zn13 110.6(6)
C28 N10 Zn13 103.0(5)
C33 N11 C31 109.1(7)
C33 N11 C32 111.5(6)
C31 N11 C32 108.6(7)
C33 N11 Zn14 104.4(5)
C31 N11 Zn14 113.4(5)
C32 N11 Zn14 109.8(5)
C35 N12 C36 109.3(7)
C35 N12 C34 110.7(7)
C36 N12 C34 107.7(7)
C35 N12 Zn14 111.2(5)
C36 N12 Zn14 113.4(5)
C34 N12 Zn14 104.4(5)
Cl1S C1S Cl2S 110.1(6)
Cl4S C2S Cl3S 108.9(12)
Cl6S C3S Cl5S 110.6(7)
N1 C3 C4 111.5(7)
Cl8S C4S Cl7S 111.3(8)
N2 C4 C3 110.4(7)
Cl9S C5S Cl10 109.4(6)
Cl11 C6S Cl12 110.4(6)
Cl14 C7S Cl13 111.6(6)
Cl16 C8S Cl15 118(2)
N3 C9 C10 112.0(8)
N4 C10 C9 111.7(8)
C16 C15 N5 119.9(13)
C15 C16 N6 118.5(12)
N7 C21 C22 112.7(7)
N8 C22 C21 109.9(7)
C28 C27 N9 111.0(8)
C27 C28 N10 112.1(8)
N11 C33 C34 111.3(7)
N12 C34 C33 109.7(7)
Cl17 C9S Cl19 112.0(12)
Cl17 C9S Cl20 108.4(11)
Cl19 C9S Cl20 9.5(17)
Cl17 C9S Cl18 10.6(12)
Cl19 C9S Cl18 110.8(11)
Cl20 C9S Cl18 105.6(9)

loop_
_geom_bond_atom_site_label_1
_geom_bond_atom_site_label_2
_geom_bond_distance
Zn1 Cl1 2.362(2)
Zn1 Se11 2.4775(12)
Zn1 Se1 2.4891(12)
Zn1 Se10 2.4959(12)
Zn2 Cl2 2.365(2)
Zn2 Se2 2.4871(13)
Zn2 Se6 2.4906(13)
Zn2 Se3 2.4931(13)
Zn3 Se1 2.4302(12)
Zn3 Se6 2.4522(12)
Zn3 Se9 2.5000(12)
Zn3 Se13 2.5762(12)
Zn4 Se12 2.4091(12)
Zn4 Se8 2.4176(12)
Zn4 Se4 2.4181(12)
Zn4 Se13 2.9203(13)
Zn5 Se9 2.4065(13)
Zn5 Se5 2.4173(12)
Zn5 Se7 2.4182(12)
Zn5 Se13 2.8889(12)
Zn6 Se3 2.4295(12)
Zn6 Se5 2.4736(12)
Zn6 Se8 2.4937(12)
Zn6 Se13 2.5447(12)
Zn7 Se10 2.4319(12)
Zn7 Se12 2.4724(12)
Zn7 Se7 2.5243(12)
Zn7 Se13 2.5414(12)
Zn8 Se11 2.4368(12)
Zn8 Se2 2.4390(12)
Zn8 Se4 2.5215(12)
Zn8 Se13 2.5752(12)
Zn9 N2 2.173(7)
Zn9 N1 2.185(8)
Zn9 Se1 2.3924(12)
Zn9 Se2 2.3939(12)
Zn10 N3 2.159(7)
Zn10 N4 2.184(7)
Zn10 Se3 2.3888(12)
Zn10 Se4 2.3994(12)
Zn11 N5 2.159(7)
Zn11 N6 2.172(7)
Zn11 Se6 2.3817(12)
Zn11 Se5 2.4007(12)
Zn12 N7 2.155(7)
Zn12 N8 2.174(7)
Zn12 Se8 2.3950(12)
Zn12 Se7 2.4042(12)
Zn13 N9 2.147(7)
Zn13 N10 2.179(7)
Zn13 Se10 2.3848(12)
Zn13 Se9 2.3976(12)
Zn14 N11 2.137(6)
Zn14 N12 2.164(7)
Zn14 Se11 2.3836(12)
Zn14 Se12 2.4204(12)
N1 C2 1.468(12)
N1 C3 1.480(12)
N1 C1 1.490(11)
N2 C4 1.463(12)
N2 C5 1.473(12)
N2 C6 1.479(11)
N3 C9 1.469(12)
N3 C7 1.478(13)
N3 C8 1.482(12)
N4 C10 1.473(12)
N4 C11 1.475(12)
N4 C12 1.484(12)
N5 C13 1.436(13)
N5 C14 1.447(13)
N5 C15 1.469(16)
N6 C18 1.450(12)
N6 C16 1.470(13)
N6 C17 1.492(13)
N7 C20 1.473(12)
N7 C21 1.487(12)
N7 C19 1.489(12)
N8 C23 1.462(11)
N8 C24 1.470(11)
N8 C22 1.489(11)
N9 C25 1.475(12)
N9 C27 1.481(11)
N9 C26 1.495(12)
N10 C30 1.464(12)
N10 C29 1.476(12)
N10 C28 1.494(11)
N11 C33 1.471(11)
N11 C31 1.471(11)
N11 C32 1.484(10)
N12 C35 1.450(11)
N12 C36 1.500(11)
N12 C34 1.507(11)
C1S Cl1S 1.759(11)
C1S Cl2S 1.771(11)
C2S Cl4S 1.69(2)
C2S Cl3S 1.77(2)
C3S Cl6S 1.745(13)
C3S Cl5S 1.747(15)
C3 C4 1.525(14)
C4S Cl8S 1.739(18)
C4S Cl7S 1.749(15)
C5S Cl9S 1.751(11)
C5S Cl10 1.771(11)
C6S Cl11 1.766(11)
C6S Cl12 1.766(11)
C7S Cl14 1.754(11)
C7S Cl13 1.764(12)
C8S Cl16 1.67(3)
C8S Cl15 1.68(3)
C9 C10 1.511(14)
C15 C16 1.34(2)
C21 C22 1.506(14)
C27 C28 1.477(14)
C33 C34 1.519(12)
C9S Cl17 1.69(3)
C9S Cl19 1.77(2)
C9S Cl20 1.806(19)
C9S Cl18 1.812(19)
